data_7214592
loop_
_publ_author_name
'Nassimbeni, Luigi R.'
'Su, Hong'

_publ_section_title
;
 How to monitor guest exchange in host--guest systems
;
_journal_issue 37
_journal_name_full CrystEngComm
_journal_page_first 7396
_journal_paper_doi 10.1039/c3ce40675j
_journal_volume 15
_journal_year 2013
_chemical_formula_moiety 'C20 H16 O3.C3.50 H4'
_chemical_formula_sum 'C23.5 H20 O3'
_chemical_formula_weight 350.40
_chemical_name_systematic
;
?
;
_space_group_IT_number 2
_symmetry_cell_setting triclinic
_symmetry_space_group_name_Hall '-P 1'
_symmetry_space_group_name_H-M 'P -1'
_atom_sites_solution_hydrogens geom
_atom_sites_solution_primary direct
_atom_sites_solution_secondary difmap
_audit_creation_method SHELXL-97
_cell_angle_alpha 95.557(2)
_cell_angle_beta 96.234(2)
_cell_angle_gamma 110.261(3)
_cell_formula_units_Z 2
_cell_length_a 8.3923(3)
_cell_length_b 9.0879(4)
_cell_length_c 12.7002(7)
_cell_measurement_reflns_used 15266
_cell_measurement_temperature 113(2)
_cell_measurement_theta_max 25.01
_cell_measurement_theta_min 2.41
_cell_volume 893.88(7)
_computing_cell_refinement 'DENZO-SMN (Otwinowski & Minor, 1997)'
_computing_data_collection 'COLLECT program (Nonius, 2000)'
_computing_data_reduction 'DENZO-SMN (Otwinowski & Minor, 1997)'
_computing_molecular_graphics 'X-Seed (Barbour, 2001)'
_computing_publication_material 'SHELXL-97 (Sheldrick, 2001)'
_computing_structure_refinement 'SHELXL-97 (Sheldrick, 1997)'
_computing_structure_solution 'SHELXS-97 (Sheldrick, 1997)'
_diffrn_ambient_temperature 113(2)
_diffrn_measured_fraction_theta_full 0.993
_diffrn_measured_fraction_theta_max 0.993
_diffrn_measurement_device_type 'Nonius Kappa CCD diffractometer'
_diffrn_measurement_method '1.2\% \f scans and \w scans'
_diffrn_radiation_monochromator graphite
_diffrn_radiation_source 'fine-focus sealed tube'
_diffrn_radiation_type MoK\a
_diffrn_radiation_wavelength 0.71073
_diffrn_reflns_av_R_equivalents 0.1077
_diffrn_reflns_av_sigmaI/netI 0.1547
_diffrn_reflns_limit_h_max 9
_diffrn_reflns_limit_h_min -9
_diffrn_reflns_limit_k_max 10
_diffrn_reflns_limit_k_min -10
_diffrn_reflns_limit_l_max 15
_diffrn_reflns_limit_l_min -15
_diffrn_reflns_number 15266
_diffrn_reflns_theta_full 25.01
_diffrn_reflns_theta_max 25.01
_diffrn_reflns_theta_min 2.41
_diffrn_standards_decay_% 0
_diffrn_standards_interval_count 0
_diffrn_standards_interval_time 0
_diffrn_standards_number 0
_exptl_absorpt_coefficient_mu 0.085
_exptl_absorpt_correction_T_max 0.9874
_exptl_absorpt_correction_T_min 0.9692
_exptl_absorpt_correction_type multi-scan
_exptl_absorpt_process_details 'SADABS (Sheldrick, 1996)'
_exptl_crystal_colour colourles
_exptl_crystal_density_diffrn 1.302
_exptl_crystal_density_method 'not measured'
_exptl_crystal_description block
_exptl_crystal_F_000 370
_exptl_crystal_size_max 0.37
_exptl_crystal_size_mid 0.24
_exptl_crystal_size_min 0.15
_refine_diff_density_max 0.210
_refine_diff_density_min -0.205
_refine_diff_density_rms 0.051
_refine_ls_extinction_coef none
_refine_ls_extinction_method none
_refine_ls_goodness_of_fit_ref 0.918
_refine_ls_hydrogen_treatment mixed
_refine_ls_matrix_type full
_refine_ls_number_parameters 258
_refine_ls_number_reflns 3119
_refine_ls_number_restraints 1
_refine_ls_restrained_S_all 0.918
_refine_ls_R_factor_all 0.1452
_refine_ls_R_factor_gt 0.0495
_refine_ls_shift/su_max 0.000
_refine_ls_shift/su_mean 0.000
_refine_ls_structure_factor_coef Fsqd
_refine_ls_weighting_details 'calc w=1/[\s^2^(Fo^2^)+(0.0382P)^2^+0.0000P] where P=(Fo^2^+2Fc^2^)/3'
_refine_ls_weighting_scheme calc
_refine_ls_wR_factor_gt 0.0951
_refine_ls_wR_factor_ref 0.1184
_reflns_number_gt 1433
_reflns_number_total 3119
_reflns_threshold_expression >2sigma(I)
_cod_data_source_file c3ce40675j.txt
_cod_data_source_block 5
_cod_original_sg_symbol_H-M P-1
_cod_original_formula_sum 'C23.50 H20 O3'
_cod_database_code 7214592

loop_
_symmetry_equiv_pos_as_xyz
'x, y, z'
'-x, -y, -z'

loop_
_atom_site_label
_atom_site_type_symbol
_atom_site_fract_x
_atom_site_fract_y
_atom_site_fract_z
_atom_site_U_iso_or_equiv
_atom_site_adp_type
_atom_site_occupancy
_atom_site_symmetry_multiplicity
_atom_site_calc_flag
_atom_site_refinement_flags
O9 O 0.2815(2) 0.7873(2) 0.53174(14) 0.0300(5) Uani 1 1 d D
H9 H 0.213(4) 0.694(3) 0.481(2) 0.126(15) Uiso 1 1 d D
O10 O -0.0726(2) 0.4878(2) 0.61770(13) 0.0315(5) Uani 1 1 d .
O11 O 0.6845(2) 1.3362(2) 0.90513(15) 0.0435(6) Uani 1 1 d .
C1 C 0.3873(3) 0.6241(3) 0.7226(2) 0.0305(7) Uani 1 1 d .
H1 H 0.4879 0.7170 0.7352 0.037 Uiso 1 1 calc R
C2 C 0.3983(3) 0.4844(3) 0.7501(2) 0.0329(8) Uani 1 1 d .
H2 H 0.5059 0.4813 0.7797 0.039 Uiso 1 1 calc R
C3 C 0.2523(3) 0.3486(3) 0.7345(2) 0.0357(8) Uani 1 1 d .
H3 H 0.2594 0.2522 0.7533 0.043 Uiso 1 1 calc R
C4 C 0.0968(3) 0.3536(3) 0.6916(2) 0.0326(8) Uani 1 1 d .
H4 H -0.0043 0.2613 0.6819 0.039 Uiso 1 1 calc R
C5 C -0.2668(3) 0.6145(3) 0.5792(2) 0.0317(8) Uani 1 1 d .
H5 H -0.3566 0.5136 0.5694 0.038 Uiso 1 1 calc R
C6 C -0.3026(3) 0.7499(4) 0.5663(2) 0.0339(8) Uani 1 1 d .
H6 H -0.4179 0.7422 0.5461 0.041 Uiso 1 1 calc R
C7 C -0.1710(3) 0.8967(3) 0.5827(2) 0.0341(8) Uani 1 1 d .
H7 H -0.1958 0.9898 0.5752 0.041 Uiso 1 1 calc R
C8 C -0.0035(3) 0.9064(3) 0.6100(2) 0.0324(7) Uani 1 1 d .
H8 H 0.0862 1.0075 0.6218 0.039 Uiso 1 1 calc R
C9 C 0.2234(3) 0.7812(3) 0.6359(2) 0.0256(7) Uani 1 1 d .
C11 C 0.2327(3) 0.6327(3) 0.6769(2) 0.0250(7) Uani 1 1 d .
C12 C 0.0890(3) 0.4946(3) 0.6628(2) 0.0267(7) Uani 1 1 d .
C13 C -0.0966(3) 0.6297(3) 0.6069(2) 0.0260(7) Uani 1 1 d .
C14 C 0.0376(3) 0.7722(3) 0.62057(19) 0.0234(7) Uani 1 1 d .
C15 C 0.3451(3) 0.9318(3) 0.7069(2) 0.0237(7) Uani 1 1 d .
C16 C 0.3211(3) 0.9601(3) 0.8123(2) 0.0299(7) Uani 1 1 d .
H16 H 0.2267 0.8870 0.8374 0.036 Uiso 1 1 calc R
C17 C 0.4317(3) 1.0929(3) 0.8822(2) 0.0317(7) Uani 1 1 d .
H17 H 0.4142 1.1096 0.9544 0.038 Uiso 1 1 calc R
C18 C 0.5670(3) 1.1995(3) 0.8447(2) 0.0311(8) Uani 1 1 d .
C19 C 0.5920(3) 1.1747(3) 0.7401(2) 0.0318(7) Uani 1 1 d .
H19 H 0.6852 1.2490 0.7147 0.038 Uiso 1 1 calc R
C20 C 0.4808(3) 1.0410(3) 0.6713(2) 0.0296(7) Uani 1 1 d .
H20 H 0.4987 1.0249 0.5991 0.035 Uiso 1 1 calc R
C21 C 0.6604(4) 1.3686(3) 1.0135(2) 0.0542(10) Uani 1 1 d .
H21A H 0.5485 1.3798 1.0145 0.081 Uiso 1 1 calc R
H21B H 0.7517 1.4672 1.0484 0.081 Uiso 1 1 calc R
H21C H 0.6644 1.2811 1.0518 0.081 Uiso 1 1 calc R
C1G C 0.1363(6) 1.2373(7) 0.0988(5) 0.0993(18) Uani 1 1 d .
C2G C 0.0654(5) 0.9397(7) 0.0632(3) 0.0688(12) Uani 1 1 d .
C3G C 0.0503(9) 1.0784(13) 0.0376(7) 0.068(2) Uani 0.50 1 d P
C4G C 0.1518(10) 1.0934(17) 0.1252(7) 0.099(4) Uani 0.50 1 d P
C5G C 0.0154(14) 1.2102(12) -0.0059(12) 0.109(4) Uani 0.50 1 d P

loop_
_atom_site_aniso_label
_atom_site_aniso_U_11
_atom_site_aniso_U_22
_atom_site_aniso_U_33
_atom_site_aniso_U_23
_atom_site_aniso_U_13
_atom_site_aniso_U_12
O9 0.0295(11) 0.0321(13) 0.0278(11) 0.0032(10) 0.0055(9) 0.0104(10)
O10 0.0230(11) 0.0245(12) 0.0434(12) 0.0018(9) -0.0026(9) 0.0072(9)
O11 0.0471(13) 0.0346(14) 0.0373(12) -0.0037(10) -0.0027(10) 0.0054(10)
C1 0.0277(17) 0.0250(19) 0.0359(18) 0.0006(15) 0.0023(14) 0.0079(14)
C2 0.0319(18) 0.033(2) 0.0382(18) 0.0045(15) 0.0003(14) 0.0183(16)
C3 0.0386(18) 0.0245(19) 0.0446(19) 0.0068(15) -0.0009(16) 0.0137(16)
C4 0.0309(17) 0.0238(19) 0.0409(19) 0.0042(15) 0.0023(15) 0.0082(14)
C5 0.0261(17) 0.0287(19) 0.0377(18) 0.0031(15) 0.0015(14) 0.0079(14)
C6 0.0259(17) 0.042(2) 0.0356(18) 0.0029(16) 0.0036(14) 0.0150(16)
C7 0.0314(18) 0.033(2) 0.0430(19) 0.0073(15) 0.0065(15) 0.0169(16)
C8 0.0273(17) 0.0297(19) 0.0375(18) 0.0020(14) 0.0037(14) 0.0080(14)
C9 0.0265(16) 0.0269(18) 0.0243(16) 0.0026(14) 0.0031(13) 0.0115(14)
C11 0.0251(16) 0.0213(18) 0.0277(16) 0.0009(13) 0.0015(13) 0.0087(14)
C12 0.0227(16) 0.0278(19) 0.0311(17) 0.0034(14) 0.0017(14) 0.0119(15)
C13 0.0280(17) 0.0228(19) 0.0313(17) 0.0036(14) 0.0058(14) 0.0140(15)
C14 0.0217(15) 0.0200(17) 0.0275(16) 0.0038(13) 0.0011(13) 0.0071(14)
C15 0.0213(16) 0.0218(17) 0.0290(17) 0.0041(13) 0.0006(13) 0.0099(13)
C16 0.0311(17) 0.0230(18) 0.0340(18) 0.0089(14) 0.0073(14) 0.0058(14)
C17 0.0412(18) 0.0290(19) 0.0269(17) 0.0061(15) 0.0068(15) 0.0139(15)
C18 0.0301(18) 0.0274(19) 0.0314(19) -0.0021(15) -0.0042(15) 0.0090(15)
C19 0.0245(16) 0.0289(19) 0.0405(19) 0.0072(15) 0.0046(14) 0.0073(14)
C20 0.0250(16) 0.0307(19) 0.0315(17) 0.0018(15) 0.0040(14) 0.0090(15)
C21 0.070(2) 0.044(2) 0.0367(19) -0.0052(17) -0.0045(18) 0.0120(18)
C1G 0.074(4) 0.090(4) 0.111(4) -0.005(4) 0.038(3) 0.000(3)
C2G 0.045(3) 0.102(4) 0.075(4) 0.048(3) 0.027(3) 0.030(3)
C3G 0.030(6) 0.102(10) 0.061(8) 0.011(6) 0.034(6) 0.004(5)
C4G 0.030(5) 0.168(13) 0.039(6) -0.019(6) 0.012(4) -0.030(6)
C5G 0.093(8) 0.050(7) 0.220(13) 0.052(8) 0.123(9) 0.031(6)

loop_
_atom_type_symbol
_atom_type_description
_atom_type_scat_dispersion_real
_atom_type_scat_dispersion_imag
_atom_type_scat_source
C C 0.0033 0.0016 'International Tables Vol C Tables 4.2.6.8 and 6.1.1.4'
H H 0.0000 0.0000 'International Tables Vol C Tables 4.2.6.8 and 6.1.1.4'
O O 0.0106 0.0060 'International Tables Vol C Tables 4.2.6.8 and 6.1.1.4'

loop_
_geom_angle_atom_site_label_1
_geom_angle_atom_site_label_2
_geom_angle_atom_site_label_3
_geom_angle
_geom_angle_site_symmetry_1
_geom_angle_site_symmetry_3
C9 O9 H9 111(2) . .
C13 O10 C12 118.1(2) . .
C18 O11 C21 116.8(2) . .
C2 C1 C11 121.8(2) . .
C2 C1 H1 119.1 . .
C11 C1 H1 119.1 . .
C1 C2 C3 119.8(3) . .
C1 C2 H2 120.1 . .
C3 C2 H2 120.1 . .
C4 C3 C2 119.9(3) . .
C4 C3 H3 120.1 . .
C2 C3 H3 120.1 . .
C3 C4 C12 119.4(3) . .
C3 C4 H4 120.3 . .
C12 C4 H4 120.3 . .
C6 C5 C13 118.4(3) . .
C6 C5 H5 120.8 . .
C13 C5 H5 120.8 . .
C5 C6 C7 120.3(3) . .
C5 C6 H6 119.9 . .
C7 C6 H6 119.9 . .
C8 C7 C6 119.4(3) . .
C8 C7 H7 120.3 . .
C6 C7 H7 120.3 . .
C7 C8 C14 121.8(3) . .
C7 C8 H8 119.1 . .
C14 C8 H8 119.1 . .
O9 C9 C11 108.2(2) . .
O9 C9 C14 107.99(19) . .
C11 C9 C14 109.5(2) . .
O9 C9 C15 105.7(2) . .
C11 C9 C15 112.3(2) . .
C14 C9 C15 112.9(2) . .
C12 C11 C1 116.7(2) . .
C12 C11 C9 121.1(2) . .
C1 C11 C9 122.0(2) . .
C11 C12 C4 122.3(2) . .
C11 C12 O10 122.2(2) . .
C4 C12 O10 115.5(2) . .
C14 C13 C5 123.1(3) . .
C14 C13 O10 122.4(2) . .
C5 C13 O10 114.5(2) . .
C13 C14 C8 117.0(2) . .
C13 C14 C9 121.4(2) . .
C8 C14 C9 121.4(2) . .
C20 C15 C16 118.2(2) . .
C20 C15 C9 122.6(2) . .
C16 C15 C9 119.1(2) . .
C15 C16 C17 121.8(3) . .
C15 C16 H16 119.1 . .
C17 C16 H16 119.1 . .
C18 C17 C16 118.8(3) . .
C18 C17 H17 120.6 . .
C16 C17 H17 120.6 . .
C19 C18 C17 120.4(2) . .
C19 C18 O11 115.0(3) . .
C17 C18 O11 124.6(2) . .
C18 C19 C20 120.2(3) . .
C18 C19 H19 119.9 . .
C20 C19 H19 119.9 . .
C15 C20 C19 120.6(2) . .
C15 C20 H20 119.7 . .
C19 C20 H20 119.7 . .
O11 C21 H21A 109.5 . .
O11 C21 H21B 109.5 . .
H21A C21 H21B 109.5 . .
O11 C21 H21C 109.5 . .
H21A C21 H21C 109.5 . .
H21B C21 H21C 109.5 . .
C4G C1G C3G 53.0(6) . .
C4G C1G C5G 111.8(6) . .
C3G C1G C5G 58.8(5) . .
C3G C2G C5G 127.1(8) . 2_575
C3G C2G C4G 54.7(6) . .
C5G C2G C4G 178.2(8) 2_575 .
C3G C2G C3G 65.3(7) . 2_575
C5G C2G C3G 61.8(7) 2_575 2_575
C4G C2G C3G 120.0(9) . 2_575
C4G C3G C2G 65.0(9) . .
C4G C3G C1G 61.9(7) . .
C2G C3G C1G 126.9(8) . .
C4G C3G C5G 124.5(11) . .
C2G C3G C5G 170.5(10) . .
C1G C3G C5G 62.6(7) . .
C4G C3G C2G 179.5(12) . 2_575
C2G C3G C2G 114.7(7) . 2_575
C1G C3G C2G 118.5(10) . 2_575
C5G C3G C2G 55.8(7) . 2_575
C4G C3G C3G 125.6(16) . 2_575
C2G C3G C3G 60.6(8) . 2_575
C1G C3G C3G 172.5(14) . 2_575
C5G C3G C3G 109.9(12) . 2_575
C2G C3G C3G 54.1(6) 2_575 2_575
C3G C4G C1G 65.1(9) . .
C3G C4G C2G 60.4(6) . .
C1G C4G C2G 125.5(8) . .
C2G C5G C3G 62.4(6) 2_575 .
C2G C5G C1G 121.0(8) 2_575 .
C3G C5G C1G 58.6(6) . .

loop_
_geom_bond_atom_site_label_1
_geom_bond_atom_site_label_2
_geom_bond_distance
_geom_bond_site_symmetry_2
O9 C9 1.458(3) .
O9 H9 0.966(2) .
O10 C13 1.390(3) .
O10 C12 1.391(3) .
O11 C18 1.381(3) .
O11 C21 1.430(3) .
C1 C2 1.379(3) .
C1 C11 1.394(3) .
C1 H1 0.9500 .
C2 C3 1.384(3) .
C2 H2 0.9500 .
C3 C4 1.375(3) .
C3 H3 0.9500 .
C4 C12 1.387(3) .
C4 H4 0.9500 .
C5 C6 1.384(3) .
C5 C13 1.389(3) .
C5 H5 0.9500 .
C6 C7 1.385(3) .
C6 H6 0.9500 .
C7 C8 1.381(3) .
C7 H7 0.9500 .
C8 C14 1.392(3) .
C8 H8 0.9500 .
C9 C11 1.516(3) .
C9 C14 1.523(3) .
C9 C15 1.524(3) .
C11 C12 1.387(3) .
C13 C14 1.371(3) .
C15 C20 1.380(3) .
C15 C16 1.387(3) .
C16 C17 1.395(3) .
C16 H16 0.9500 .
C17 C18 1.378(4) .
C17 H17 0.9500 .
C18 C19 1.377(3) .
C19 C20 1.394(3) .
C19 H19 0.9500 .
C20 H20 0.9500 .
C21 H21A 0.9800 .
C21 H21B 0.9800 .
C21 H21C 0.9800 .
C1G C4G 1.426(13) .
C1G C3G 1.467(10) .
C1G C5G 1.527(14) .
C2G C3G 1.376(11) .
C2G C5G 1.381(10) 2_575
C2G C4G 1.434(11) .
C2G C3G 1.479(10) 2_575
C3G C4G 1.291(12) .
C3G C5G 1.470(15) .
C3G C2G 1.479(10) 2_575
C3G C3G 1.543(18) 2_575
C5G C2G 1.381(10) 2_575

loop_
_geom_hbond_atom_site_label_D
_geom_hbond_atom_site_label_H
_geom_hbond_atom_site_label_A
_geom_hbond_distance_DH
_geom_hbond_distance_HA
_geom_hbond_distance_DA
_geom_hbond_angle_DHA
_geom_hbond_site_symmetry_A
O9 H9 O10 0.966(2) 1.906(3) 2.872(2) 179(3) 2_566

loop_
_geom_torsion_atom_site_label_1
_geom_torsion_atom_site_label_2
_geom_torsion_atom_site_label_3
_geom_torsion_atom_site_label_4
_geom_torsion
_geom_torsion_site_symmetry_1
_geom_torsion_site_symmetry_4
C11 C1 C2 C3 -1.4(4) . .
C1 C2 C3 C4 0.0(4) . .
C2 C3 C4 C12 1.1(4) . .
C13 C5 C6 C7 -1.1(4) . .
C5 C6 C7 C8 1.3(4) . .
C6 C7 C8 C14 0.6(4) . .
C2 C1 C11 C12 1.6(4) . .
C2 C1 C11 C9 -173.5(2) . .
O9 C9 C11 C12 -96.4(3) . .
C14 C9 C11 C12 21.1(3) . .
C15 C9 C11 C12 147.4(2) . .
O9 C9 C11 C1 78.5(3) . .
C14 C9 C11 C1 -164.0(2) . .
C15 C9 C11 C1 -37.8(3) . .
C1 C11 C12 C4 -0.5(4) . .
C9 C11 C12 C4 174.6(2) . .
C1 C11 C12 O10 -179.8(2) . .
C9 C11 C12 O10 -4.6(4) . .
C3 C4 C12 C11 -0.9(4) . .
C3 C4 C12 O10 178.5(2) . .
C13 O10 C12 C11 -13.3(3) . .
C13 O10 C12 C4 167.4(2) . .
C6 C5 C13 C14 -1.0(4) . .
C6 C5 C13 O10 -179.7(2) . .
C12 O10 C13 C14 12.1(3) . .
C12 O10 C13 C5 -169.2(2) . .
C5 C13 C14 C8 2.8(4) . .
O10 C13 C14 C8 -178.6(2) . .
C5 C13 C14 C9 -171.5(2) . .
O10 C13 C14 C9 7.1(4) . .
C7 C8 C14 C13 -2.6(4) . .
C7 C8 C14 C9 171.7(2) . .
O9 C9 C14 C13 95.3(3) . .
C11 C9 C14 C13 -22.4(3) . .
C15 C9 C14 C13 -148.3(2) . .
O9 C9 C14 C8 -78.8(3) . .
C11 C9 C14 C8 163.6(2) . .
C15 C9 C14 C8 37.7(3) . .
O9 C9 C15 C20 -1.5(3) . .
C11 C9 C15 C20 116.3(3) . .
C14 C9 C15 C20 -119.3(3) . .
O9 C9 C15 C16 179.6(2) . .
C11 C9 C15 C16 -62.6(3) . .
C14 C9 C15 C16 61.8(3) . .
C20 C15 C16 C17 -1.3(4) . .
C9 C15 C16 C17 177.7(2) . .
C15 C16 C17 C18 0.9(4) . .
C16 C17 C18 C19 0.0(4) . .
C16 C17 C18 O11 179.3(2) . .
C21 O11 C18 C19 178.3(2) . .
C21 O11 C18 C17 -1.0(4) . .
C17 C18 C19 C20 -0.3(4) . .
O11 C18 C19 C20 -179.7(2) . .
C16 C15 C20 C19 0.9(4) . .
C9 C15 C20 C19 -178.0(2) . .
C18 C19 C20 C15 -0.2(4) . .
C5G C2G C3G C4G 179.9(6) 2_575 .
C3G C2G C3G C4G -179.7(7) 2_575 .
C5G C2G C3G C1G 179.9(5) 2_575 .
C4G C2G C3G C1G 0.0(6) . .
C3G C2G C3G C1G -179.7(9) 2_575 .
C5G C2G C3G C5G -2(4) 2_575 .
C4G C2G C3G C5G 178(4) . .
C3G C2G C3G C5G -2(3) 2_575 .
C5G C2G C3G C2G -0.4(7) 2_575 2_575
C4G C2G C3G C2G 179.7(7) . 2_575
C3G C2G C3G C2G 0.0 2_575 2_575
C5G C2G C3G C3G -0.4(7) 2_575 2_575
C4G C2G C3G C3G 179.7(7) . 2_575
C5G C1G C3G C4G 179.6(7) . .
C4G C1G C3G C2G 0.0(6) . .
C5G C1G C3G C2G 179.6(8) . .
C4G C1G C3G C5G -179.6(7) . .
C4G C1G C3G C2G -179.7(7) . 2_575
C5G C1G C3G C2G -0.1(5) . 2_575
C4G C1G C3G C3G -178(6) . 2_575
C5G C1G C3G C3G 1(5) . 2_575
C2G C3G C4G C1G -180.0(5) . .
C5G C3G C4G C1G 0.5(7) . .
C2G C3G C4G C1G 140(100) 2_575 .
C3G C3G C4G C1G 179.7(9) 2_575 .
C1G C3G C4G C2G 180.0(5) . .
C5G C3G C4G C2G -179.6(8) . .
C2G C3G C4G C2G -40(100) 2_575 .
C3G C3G C4G C2G -0.3(7) 2_575 .
C5G C1G C4G C3G -0.4(6) . .
C3G C1G C4G C2G 0.0(6) . .
C5G C1G C4G C2G -0.4(9) . .
C5G C2G C4G C3G -178(100) 2_575 .
C3G C2G C4G C3G 0.3(7) 2_575 .
C3G C2G C4G C1G 0.0(6) . .
C5G C2G C4G C1G -178(100) 2_575 .
C3G C2G C4G C1G 0.4(9) 2_575 .
C4G C3G C5G C2G 179.6(7) . 2_575
C2G C3G C5G C2G 2(4) . 2_575
C1G C3G C5G C2G -179.9(5) . 2_575
C3G C3G C5G C2G 0.3(6) 2_575 2_575
C4G C3G C5G C1G -0.5(7) . .
C2G C3G C5G C1G -178(4) . .
C2G C3G C5G C1G 179.9(5) 2_575 .
C3G C3G C5G C1G -179.8(7) 2_575 .
C4G C1G C5G C2G 0.5(9) . 2_575
C3G C1G C5G C2G 0.1(5) . 2_575
C4G C1G C5G C3G 0.4(6) . .
